data_1566024
loop_
_publ_author_name
'Karmakar, Gourab'
'Tyagi, Adish'
'Kedarnath, G.'
'Naveen Kumar, N.'
'Phadnis, Prasad P.'
'Mishra, Ratikanta'
'Kumar, Mukesh'

_publ_section_title
;
 Preparation and characterization of colloidal Pd17Se15 nanoparticles from
 a novel Pd(II) pyridyl selenoether molecular precursor
;
_journal_name_full 'Inorganica Chimica Acta'
_journal_page_first 120668
_journal_paper_doi 10.1016/j.ica.2021.120668
_journal_volume 529
_journal_year 2022
_chemical_formula_moiety 'C14 H12 Cl2 N2 O4 Pd Se2'
_chemical_formula_sum 'C14 H12 Cl2 N2 O4 Pd Se2'
_chemical_formula_weight 607.48
_space_group_crystal_system trigonal
_space_group_IT_number 167
_space_group_name_Hall '-R 3 2"c'
_space_group_name_H-M_alt 'R -3 c :H'
_atom_sites_solution_hydrogens geom
_cell_angle_alpha 90
_cell_angle_beta 90
_cell_angle_gamma 120
_cell_formula_units_Z 18
_cell_length_a 25.3661(9)
_cell_length_b 25.3661(9)
_cell_length_c 17.4250(11)
_cell_measurement_reflns_used 3053
_cell_measurement_temperature 293
_cell_measurement_theta_max 71.2870
_cell_measurement_theta_min 5.4560
_cell_volume 9709.8(8)
_computing_cell_refinement 'CrysAlisPro 1.171.38.41 (Rigaku OD, 2015)'
_computing_data_collection 'CrysAlisPro 1.171.38.41 (Rigaku OD, 2015)'
_computing_data_reduction 'CrysAlisPro 1.171.38.41 (Rigaku OD, 2015)'
_computing_molecular_graphics 'Olex2 (Dolomanov et al., 2009)'
_computing_publication_material 'Olex2 (Dolomanov et al., 2009)'
_computing_structure_refinement 'ShelXL (Sheldrick, 2015)'
_computing_structure_solution 'ShelXT (Sheldrick, 2015)'
_diffrn_ambient_temperature 293
_diffrn_detector 'CCD plate'
_diffrn_detector_area_resol_mean 4.1600
_diffrn_detector_type Titan
_diffrn_measured_fraction_theta_full 0.981
_diffrn_measured_fraction_theta_max 0.956
_diffrn_measurement_details
;
List of Runs (angles in degrees, time in seconds):

  # Type    Start    End  Width  t~exp~   \w     \q     \k     \f   Frames
--------------------------------------------------------------------------
  1  \w    -66.00  33.00   1.00    5.00    --  -43.29  19.00-150.00   99
  2  \w     78.00 153.00   1.00   35.00    --  102.90  61.00 120.00   75
  3  \w    100.00 130.00   1.00   35.00    --  102.90 -61.00 -30.00   30
  4  \w     40.00  75.00   1.00   35.00    --  102.90 -61.00 -30.00   35
  5  \w     20.00  48.00   1.00   35.00    --  102.90 -95.00   0.00   28
  6  \w     25.00  91.00   1.00   35.00    --  102.90 -95.00 -30.00   66
;
_diffrn_measurement_device 'four-circle diffractometer'
_diffrn_measurement_device_type 'SuperNova, Single source at offset, Titan'
_diffrn_measurement_method '\w scans'
_diffrn_orient_matrix_type 'CrysAlisPro convention (1999,Acta A55,543-557)'
_diffrn_orient_matrix_UB_11 0.0323479000
_diffrn_orient_matrix_UB_12 -0.0369563000
_diffrn_orient_matrix_UB_13 0.0132076000
_diffrn_orient_matrix_UB_21 -0.0469954000
_diffrn_orient_matrix_UB_22 -0.0510244000
_diffrn_orient_matrix_UB_23 -0.0520094000
_diffrn_orient_matrix_UB_31 0.0407209000
_diffrn_orient_matrix_UB_32 0.0308059000
_diffrn_orient_matrix_UB_33 -0.0702903000
_diffrn_radiation_monochromator mirror
_diffrn_radiation_probe x-ray
_diffrn_radiation_type CuK\a
_diffrn_radiation_wavelength 1.54184
_diffrn_reflns_av_R_equivalents 0.0580
_diffrn_reflns_av_unetI/netI 0.0443
_diffrn_reflns_Laue_measured_fraction_full 0.981
_diffrn_reflns_Laue_measured_fraction_max 0.956
_diffrn_reflns_limit_h_max 31
_diffrn_reflns_limit_h_min -21
_diffrn_reflns_limit_k_max 22
_diffrn_reflns_limit_k_min -24
_diffrn_reflns_limit_l_max 21
_diffrn_reflns_limit_l_min -20
_diffrn_reflns_number 6493
_diffrn_reflns_point_group_measured_fraction_full 0.981
_diffrn_reflns_point_group_measured_fraction_max 0.956
_diffrn_reflns_theta_full 67.684
_diffrn_reflns_theta_max 73.047
_diffrn_reflns_theta_min 3.485
_diffrn_source 'micro-focus sealed X-ray tube'
_diffrn_source_type 'SuperNova (Cu) X-ray Source'
_exptl_absorpt_coefficient_mu 13.256
_exptl_absorpt_correction_T_max 0.441
_exptl_absorpt_correction_T_min 0.095
_exptl_absorpt_correction_type gaussian
_exptl_absorpt_process_details
;
CrysAlisPro 1.171.38.41 (Rigaku Oxford Diffraction, 2015)
Numerical absorption correction based on gaussian integration over
			a multifaceted crystal model
Empirical absorption correction using spherical harmonics,
 implemented in SCALE3 ABSPACK scaling algorithm.
;
_exptl_crystal_colour red
_exptl_crystal_colour_primary red
_exptl_crystal_density_diffrn 1.870
_exptl_crystal_description needle
_exptl_crystal_F_000 5220
_exptl_crystal_size_max 0.56
_exptl_crystal_size_mid 0.105
_exptl_crystal_size_min 0.067
_refine_diff_density_max 1.427
_refine_diff_density_min -1.201
_refine_diff_density_rms 0.176
_refine_ls_extinction_coef .
_refine_ls_extinction_method none
_refine_ls_goodness_of_fit_ref 1.111
_refine_ls_hydrogen_treatment constr
_refine_ls_matrix_type full
_refine_ls_number_parameters 115
_refine_ls_number_reflns 2076
_refine_ls_number_restraints 0
_refine_ls_restrained_S_all 1.111
_refine_ls_R_factor_all 0.1154
_refine_ls_R_factor_gt 0.0867
_refine_ls_shift/su_max 0.001
_refine_ls_shift/su_mean 0.000
_refine_ls_structure_factor_coef Fsqd
_refine_ls_weighting_details 'w=1/[\s^2^(Fo^2^)+(0.1102P)^2^+248.3120P] where P=(Fo^2^+2Fc^2^)/3'
_refine_ls_weighting_scheme calc
_refine_ls_wR_factor_gt 0.2256
_refine_ls_wR_factor_ref 0.2493
_reflns_Friedel_coverage 0.000
_reflns_Friedel_fraction_full .
_reflns_Friedel_fraction_max .
_reflns_number_gt 1511
_reflns_number_total 2076
_reflns_threshold_expression 'I > 2\s(I)'
_cod_data_source_file ICA-2022-529-120668.cif
_cod_data_source_block prasad3_1
_cod_original_cell_volume 9709.9(9)
_cod_original_sg_symbol_H-M 'R -3 c'
_cod_database_code 1566024
_chemical_oxdiff_formula 'C14 H12 Cl2 N2 O4 Pd Se2'
_shelx_space_group_comment
;
The symmetry employed for this shelxl refinement is uniquely defined
by the following loop, which should always be used as a source of
symmetry information in preference to the above space-group names.
They are only intended as comments.
;
_reflns_odcompleteness_completeness 97.93
_reflns_odcompleteness_iscentric 1
_reflns_odcompleteness_theta 66.97
_olex2_refinement_description
;
1. Fixed Uiso
 At 1.2 times of:
  All C(H) groups, All C(H,H) groups
2.a Secondary CH2 refined with riding coordinates:
 C6(H6A,H6B)
2.b Aromatic/amide H refined with riding coordinates:
 C1(H1), C2(H2), C3(H3), C4(H4)
;
_shelx_shelxl_version_number 2014/7
_olex2_date_sample_data_collection 2016-08-25
_olex2_submission_special_instructions 'No special instructions were received'
_oxdiff_exptl_absorpt_empirical_details
;
Empirical correction (ABSPACK) includes:
- Absorption correction using spherical harmonics
- Frame scaling
;
_oxdiff_exptl_absorpt_empirical_full_max 3.593
_oxdiff_exptl_absorpt_empirical_full_min 0.279

loop_
_space_group_symop_operation_xyz
'x, y, z'
'-y, x-y, z'
'-x+y, -x, z'
'y, x, -z+1/2'
'x-y, -y, -z+1/2'
'-x, -x+y, -z+1/2'
'x+2/3, y+1/3, z+1/3'
'-y+2/3, x-y+1/3, z+1/3'
'-x+y+2/3, -x+1/3, z+1/3'
'y+2/3, x+1/3, -z+5/6'
'x-y+2/3, -y+1/3, -z+5/6'
'-x+2/3, -x+y+1/3, -z+5/6'
'x+1/3, y+2/3, z+2/3'
'-y+1/3, x-y+2/3, z+2/3'
'-x+y+1/3, -x+2/3, z+2/3'
'y+1/3, x+2/3, -z+7/6'
'x-y+1/3, -y+2/3, -z+7/6'
'-x+1/3, -x+y+2/3, -z+7/6'
'-x, -y, -z'
'y, -x+y, -z'
'x-y, x, -z'
'-y, -x, z-1/2'
'-x+y, y, z-1/2'
'x, x-y, z-1/2'
'-x+2/3, -y+1/3, -z+1/3'
'y+2/3, -x+y+1/3, -z+1/3'
'x-y+2/3, x+1/3, -z+1/3'
'-y+2/3, -x+1/3, z-1/6'
'-x+y+2/3, y+1/3, z-1/6'
'x+2/3, x-y+1/3, z-1/6'
'-x+1/3, -y+2/3, -z+2/3'
'y+1/3, -x+y+2/3, -z+2/3'
'x-y+1/3, x+2/3, -z+2/3'
'-y+1/3, -x+2/3, z+1/6'
'-x+y+1/3, y+2/3, z+1/6'
'x+1/3, x-y+2/3, z+1/6'

loop_
_atom_site_label
_atom_site_type_symbol
_atom_site_fract_x
_atom_site_fract_y
_atom_site_fract_z
_atom_site_U_iso_or_equiv
_atom_site_adp_type
_atom_site_occupancy
_atom_site_site_symmetry_order
_atom_site_calc_flag
_atom_site_refinement_flags_posn
_atom_site_refinement_flags_adp
_atom_site_refinement_flags_occupancy
_atom_site_disorder_assembly
_atom_site_disorder_group
Pd1 Pd 0.66820(4) 0.6667 0.4167 0.0547(4) Uani 1 2 d S T P . .
Se1 Se 0.64431(8) 0.55726(7) 0.30075(10) 0.0881(6) Uani 1 1 d . . . . .
Cl1 Cl 0.75862(15) 0.6667 0.4167 0.0795(14) Uani 1 2 d S T P . .
Cl2 Cl 0.57808(15) 0.6667 0.4167 0.0746(13) Uani 1 2 d S T P . .
O1 O 0.6518(13) 0.4452(12) 0.250(2) 0.31(2) Uani 1 1 d . . . . .
O2 O 0.5745(11) 0.3986(10) 0.1886(18) 0.229(11) Uani 1 1 d . . . . .
N1 N 0.6226(4) 0.5775(4) 0.4512(6) 0.057(2) Uani 1 1 d . . . . .
C1 C 0.6027(6) 0.5653(6) 0.5224(8) 0.068(3) Uani 1 1 d . . . . .
H1 H 0.6108 0.5974 0.5551 0.081 Uiso 1 1 calc R . . . .
C2 C 0.5711(7) 0.5081(6) 0.5495(9) 0.084(4) Uani 1 1 d . . . . .
H2 H 0.5584 0.5006 0.6005 0.101 Uiso 1 1 calc R . . . .
C3 C 0.5580(7) 0.4610(6) 0.4999(12) 0.102(6) Uani 1 1 d . . . . .
H3 H 0.5356 0.4209 0.5167 0.123 Uiso 1 1 calc R . . . .
C4 C 0.5781(7) 0.4732(6) 0.4254(10) 0.087(4) Uani 1 1 d . . . . .
H4 H 0.5694 0.4414 0.3917 0.104 Uiso 1 1 calc R . . . .
C5 C 0.6116(5) 0.5331(5) 0.4003(8) 0.069(3) Uani 1 1 d . . . . .
C6 C 0.5867(6) 0.4855(7) 0.2424(10) 0.082(4) Uani 1 1 d . . . . .
H6A H 0.5481 0.4655 0.2693 0.099 Uiso 1 1 calc R . . . .
H6B H 0.5799 0.4984 0.1928 0.099 Uiso 1 1 calc R . . . .
C7 C 0.6078(8) 0.4418(8) 0.2308(14) 0.112(6) Uani 1 1 d . . . . .

loop_
_atom_site_aniso_label
_atom_site_aniso_U_11
_atom_site_aniso_U_22
_atom_site_aniso_U_33
_atom_site_aniso_U_23
_atom_site_aniso_U_13
_atom_site_aniso_U_12
Pd1 0.0440(5) 0.0343(5) 0.0824(10) 0.0084(5) 0.0042(2) 0.0172(3)
Se1 0.0914(11) 0.0551(8) 0.0877(12) 0.0035(7) 0.0142(8) 0.0139(7)
Cl1 0.0488(14) 0.054(2) 0.137(4) 0.009(2) 0.0043(12) 0.0270(10)
Cl2 0.0524(14) 0.061(2) 0.113(4) 0.021(2) 0.0103(11) 0.0303(11)
O1 0.20(2) 0.20(2) 0.62(7) -0.14(3) -0.14(3) 0.16(2)
O2 0.163(18) 0.139(16) 0.34(3) -0.089(19) -0.05(2) 0.044(14)
N1 0.047(4) 0.034(4) 0.088(8) 0.007(4) 0.004(4) 0.017(3)
C1 0.077(8) 0.055(6) 0.067(8) 0.013(6) 0.014(6) 0.029(6)
C2 0.094(10) 0.062(7) 0.091(10) 0.017(7) 0.035(8) 0.035(7)
C3 0.087(10) 0.045(7) 0.157(17) 0.028(9) 0.038(11) 0.020(7)
C4 0.085(9) 0.039(6) 0.122(13) 0.012(7) 0.024(9) 0.020(6)
C5 0.052(6) 0.040(5) 0.102(10) 0.011(6) 0.010(6) 0.014(4)
C6 0.066(8) 0.083(9) 0.091(11) -0.017(8) -0.015(7) 0.033(7)
C7 0.068(9) 0.074(10) 0.18(2) -0.021(11) 0.000(11) 0.027(8)

loop_
_atom_type_symbol
_atom_type_description
_atom_type_scat_dispersion_real
_atom_type_scat_dispersion_imag
_atom_type_scat_source
C C 0.0181 0.0091 'International Tables Vol C Tables 4.2.6.8 and 6.1.1.4'
H H 0.0000 0.0000 'International Tables Vol C Tables 4.2.6.8 and 6.1.1.4'
Cl Cl 0.3639 0.7018 'International Tables Vol C Tables 4.2.6.8 and 6.1.1.4'
N N 0.0311 0.0180 'International Tables Vol C Tables 4.2.6.8 and 6.1.1.4'
O O 0.0492 0.0322 'International Tables Vol C Tables 4.2.6.8 and 6.1.1.4'
Pd Pd 0.1215 3.9337 'International Tables Vol C Tables 4.2.6.8 and 6.1.1.4'
Se Se -0.7943 1.1372 'International Tables Vol C Tables 4.2.6.8 and 6.1.1.4'

loop_
_exptl_crystal_face_index_h
_exptl_crystal_face_index_k
_exptl_crystal_face_index_l
_exptl_crystal_face_perp_dist
-3 4 -11 0.3272
15 -2 0 0.0591
1 -4 11 0.1932
-15 2 0 0.0450
8 -1 -9 0.3017
-4 16 0 0.0363
-8 0 9 0.1858
4 -16 0 0.0311
-16 9 0 0.0420
16 -9 0 0.0514

loop_
_geom_angle_atom_site_label_1
_geom_angle_atom_site_label_2
_geom_angle_atom_site_label_3
_geom_angle
_geom_angle_site_symmetry_1
_geom_angle_site_symmetry_3
Cl2 Pd1 Cl1 180.0 . .
N1 Pd1 Cl1 90.7(2) . .
N1 Pd1 Cl1 90.7(2) 11_565 .
N1 Pd1 Cl2 89.3(2) . .
N1 Pd1 Cl2 89.3(2) 11_565 .
N1 Pd1 N1 178.6(5) 11_565 .
C5 Se1 C6 100.0(6) . .
C1 N1 Pd1 118.3(8) . .
C1 N1 C5 121.9(10) . .
C5 N1 Pd1 119.7(8) . .
N1 C1 H1 118.8 . .
N1 C1 C2 122.5(13) . .
C2 C1 H1 118.8 . .
C1 C2 H2 121.0 . .
C1 C2 C3 118.1(15) . .
C3 C2 H2 121.0 . .
C2 C3 H3 120.1 . .
C4 C3 C2 119.9(13) . .
C4 C3 H3 120.1 . .
C3 C4 H4 120.0 . .
C3 C4 C5 120.0(14) . .
C5 C4 H4 120.0 . .
N1 C5 Se1 117.4(8) . .
N1 C5 C4 117.7(13) . .
C4 C5 Se1 125.0(11) . .
Se1 C6 H6A 109.0 . .
Se1 C6 H6B 109.0 . .
H6A C6 H6B 107.8 . .
C7 C6 Se1 112.9(11) . .
C7 C6 H6A 109.0 . .
C7 C6 H6B 109.0 . .
O1 C7 O2 117(2) . .
O1 C7 C6 129(2) . .
O2 C7 C6 114(2) . .

loop_
_geom_bond_atom_site_label_1
_geom_bond_atom_site_label_2
_geom_bond_distance
_geom_bond_site_symmetry_2
Pd1 Cl1 2.294(4) .
Pd1 Cl2 2.286(4) .
Pd1 N1 2.049(8) .
Pd1 N1 2.049(8) 11_565
Se1 C5 1.888(14) .
Se1 C6 1.955(14) .
O1 C7 1.12(3) .
O2 C7 1.24(3) .
N1 C1 1.317(16) .
N1 C5 1.348(16) .
C1 H1 0.9300 .
C1 C2 1.345(17) .
C2 H2 0.9300 .
C2 C3 1.37(2) .
C3 H3 0.9300 .
C3 C4 1.37(2) .
C4 H4 0.9300 .
C4 C5 1.390(16) .
C6 H6A 0.9700 .
C6 H6B 0.9700 .
C6 C7 1.47(2) .

loop_
_exptl_oxdiff_crystal_face_indexfrac_h
_exptl_oxdiff_crystal_face_indexfrac_k
_exptl_oxdiff_crystal_face_indexfrac_l
_exptl_oxdiff_crystal_face_x
_exptl_oxdiff_crystal_face_y
_exptl_oxdiff_crystal_face_z
-3.0316 4.4456 -10.8658 -0.4059 0.4808 0.7773
15.0038 -1.6176 0.2002 0.5478 -0.6330 0.5471
1.3057 -4.2804 10.8978 0.3444 -0.4097 -0.8447
-15.0184 1.6610 -0.3103 -0.5513 0.6372 -0.5386
8.4093 -1.1797 -9.4334 0.1910 0.1556 0.9692
-4.2008 15.8848 0.1548 -0.7209 -0.6211 0.3074
-8.1417 0.3174 9.3791 -0.1512 -0.1214 -0.9810
4.2008 -15.8848 -0.1548 0.7209 0.6211 -0.3074
-15.9903 8.9869 0.0082 -0.8493 0.2925 -0.3749
15.9903 -8.9869 -0.0082 0.8493 -0.2925 0.3749
